data_2238274
loop_
_publ_author_name
'Kharrat, Houda'
'Kamoun, Slaheddine'
'Michaud, Fran\,cois'

_publ_section_title
;
 Tris(<i>N</i>,<i>N</i>-dimethylanilinium)
 tri-\m-bromido-bis[tribromidoantimonate(III)]
;
_journal_coeditor_code VN2071
_journal_issue 7
_journal_name_full 'Acta Crystallographica Section E'
_journal_page_first m353
_journal_paper_doi 10.1107/S1600536813014335
_journal_volume 69
_journal_year 2013
_chemical_formula_iupac '(C8 H12 N)3[Sb2 Br9]'
_chemical_formula_moiety '3(C8 H12 N +), (Sb2 Br9 3-)'
_chemical_formula_sum 'C24 H36 Br9 N3 Sb2'
_chemical_formula_weight 1329.25
_chemical_name_systematic
;
Tris(<i>N</i>,<i>N</i>-dimethylanilinium)
tri-\m-bromido-bis[tribromidoantimonate(III)]
;
_space_group_IT_number 2
_symmetry_cell_setting triclinic
_symmetry_space_group_name_Hall '-P 1'
_symmetry_space_group_name_H-M 'P -1'
_atom_sites_solution_hydrogens geom
_atom_sites_solution_primary direct
_atom_sites_solution_secondary difmap
_audit_creation_method SHELXL-97
_cell_angle_alpha 66.581(4)
_cell_angle_beta 78.689(3)
_cell_angle_gamma 72.601(3)
_cell_formula_units_Z 2
_cell_length_a 9.7857(3)
_cell_length_b 13.7658(5)
_cell_length_c 17.0297(6)
_cell_measurement_reflns_used 8586
_cell_measurement_temperature 296(2)
_cell_measurement_theta_max 44.7157
_cell_measurement_theta_min 3.0518
_cell_volume 2000.90(14)
_computing_cell_refinement 'CrysAlis RED (Oxford Diffraction, 2009)'
_computing_data_collection 'CrysAlis CCD (Oxford Diffraction, 2009)'
_computing_data_reduction 'CrysAlis RED (Oxford Diffraction, 2009)'
_computing_molecular_graphics
;
<i>DIAMOND</i> (Brandenburg & Berndt, 1999) and
<i>Mercury</i> (Macrae <i>et al.</i>, 2008)
;
_computing_publication_material
;
<i>WinGX</i> (Farrugia, 2012) and <i>publCIF</i> (Westrip, 2010)
;
_computing_structure_refinement 'SHELXL97 (Sheldrick, 2008)'
_computing_structure_solution 'SIR92 (Altomare <i>et al.</i>, 1993)'
_diffrn_ambient_temperature 296(2)
_diffrn_detector_area_resol_mean 8.3622
_diffrn_measured_fraction_theta_full 0.986
_diffrn_measured_fraction_theta_max 0.986
_diffrn_measurement_device 'Kappa-geometry diffractometer'
_diffrn_measurement_device_type 'Oxford Diffraction Xcalibur (Sapphire2, large Be window)'
_diffrn_measurement_method '\w and \p scans'
_diffrn_radiation_monochromator graphite
_diffrn_radiation_type MoK\a
_diffrn_radiation_wavelength 0.71073
_diffrn_reflns_av_R_equivalents 0.0546
_diffrn_reflns_limit_h_max 12
_diffrn_reflns_limit_h_min -13
_diffrn_reflns_limit_k_max 19
_diffrn_reflns_limit_k_min -19
_diffrn_reflns_limit_l_max 24
_diffrn_reflns_limit_l_min -23
_diffrn_reflns_number 29905
_diffrn_reflns_theta_full 30.51
_diffrn_reflns_theta_max 30.51
_diffrn_reflns_theta_min 3.06
_exptl_absorpt_coefficient_mu 10.355
_exptl_absorpt_correction_T_max 0.126
_exptl_absorpt_correction_T_min 0.038
_exptl_absorpt_correction_type multi-scan
_exptl_absorpt_process_details '(CrysAlis RED; Oxford Diffraction, 2009)'
_exptl_crystal_colour 'light yellow'
_exptl_crystal_density_diffrn 2.206
_exptl_crystal_density_method 'not measured'
_exptl_crystal_description 'truncated prism, axis [1 0 0]'
_exptl_crystal_F_000 1236
_exptl_crystal_size_max 0.58
_exptl_crystal_size_mid 0.29
_exptl_crystal_size_min 0.20
_refine_diff_density_max 1.326
_refine_diff_density_min -0.89
_refine_ls_extinction_method none
_refine_ls_goodness_of_fit_ref 0.875
_refine_ls_hydrogen_treatment constr
_refine_ls_matrix_type full
_refine_ls_number_parameters 398
_refine_ls_number_reflns 12050
_refine_ls_number_restraints 88
_refine_ls_restrained_S_all 0.873
_refine_ls_R_factor_all 0.1036
_refine_ls_R_factor_gt 0.0422
_refine_ls_shift/su_max 0.001
_refine_ls_shift/su_mean 0
_refine_ls_structure_factor_coef Fsqd
_refine_ls_weighting_details 'calc w=1/[\s^2^(Fo^2^)+(0.0451P)^2^+0.0000P] where P=(Fo^2^+2Fc^2^)/3'
_refine_ls_weighting_scheme calc
_refine_ls_wR_factor_gt 0.0843
_refine_ls_wR_factor_ref 0.0956
_reflns_number_gt 6232
_reflns_number_total 12050
_reflns_threshold_expression I>2\s(I)
_cod_data_source_file vn2071.cif
_cod_data_source_block I
_cod_original_cell_volume 2000.91(14)
_cod_database_code 2238274
_cod_database_fobs_code 2238274

loop_
_symmetry_equiv_pos_as_xyz
'x, y, z'
'-x, -y, -z'

loop_
_atom_site_type_symbol
_atom_site_label
_atom_site_fract_x
_atom_site_fract_y
_atom_site_fract_z
_atom_site_U_iso_or_equiv
_atom_site_adp_type
_atom_site_calc_flag
_atom_site_refinement_flags
_atom_site_occupancy
_atom_site_symmetry_multiplicity
_atom_site_disorder_assembly
_atom_site_disorder_group
Sb Sb1 0.74142(3) 0.34793(2) 0.23720(2) 0.03514(9) Uani d . 1 1 . .
Sb Sb2 0.79395(4) 0.05119(3) 0.24531(2) 0.04300(10) Uani d . 1 1 . .
Br Br1 0.75743(7) 0.40023(5) 0.36561(4) 0.05958(17) Uani d . 1 1 . .
Br Br2 0.50427(6) 0.50174(4) 0.19319(4) 0.05655(16) Uani d . 1 1 . .
Br Br3 0.91249(6) 0.47755(5) 0.13260(4) 0.05430(15) Uani d . 1 1 . .
Br Br4 0.73112(6) 0.27216(5) 0.08874(4) 0.05175(14) Uani d . 1 1 . .
Br Br5 1.00278(6) 0.15806(5) 0.28605(4) 0.05553(15) Uani d . 1 1 . .
Br Br6 0.56880(6) 0.19270(5) 0.35018(4) 0.05216(15) Uani d . 1 1 . .
Br Br7 0.83710(9) -0.11714(5) 0.38803(4) 0.0767(2) Uani d . 1 1 . .
Br Br8 0.59360(7) -0.00822(6) 0.21190(4) 0.06810(18) Uani d . 1 1 . .
Br Br9 0.98781(8) -0.04384(5) 0.15561(5) 0.0780(2) Uani d . 1 1 . .
C C1 0.3358(6) 0.2456(4) 0.0464(3) 0.0491(14) Uani d . 1 1 . .
C C2 0.1982(7) 0.2361(5) 0.0576(4) 0.0615(16) Uani d . 1 1 . .
H H2 0.1274 0.2694 0.0905 0.074 Uiso calc R 1 1 . .
C C3 0.1669(8) 0.1756(6) 0.0186(4) 0.0719(19) Uani d . 1 1 . .
H H3 0.0737 0.1678 0.0253 0.086 Uiso calc R 1 1 . .
C C4 0.2687(10) 0.1279(6) -0.0287(5) 0.079(2) Uani d . 1 1 . .
H H4 0.2453 0.0859 -0.053 0.094 Uiso calc R 1 1 . .
C C5 0.4050(10) 0.1392(6) -0.0422(5) 0.088(2) Uani d . 1 1 . .
H H5 0.4741 0.1071 -0.0765 0.106 Uiso calc R 1 1 . .
C C6 0.4396(7) 0.2009(6) -0.0030(4) 0.0730(19) Uani d . 1 1 . .
H H6 0.5321 0.2106 -0.0111 0.088 Uiso calc R 1 1 . .
C C7 0.3312(7) 0.4277(4) 0.0415(4) 0.0618(16) Uani d . 1 1 . .
H H7A 0.3603 0.4649 0.0701 0.093 Uiso calc R 1 1 . .
H H7B 0.2286 0.45 0.0403 0.093 Uiso calc R 1 1 . .
H H7C 0.376 0.4455 -0.0162 0.093 Uiso calc R 1 1 . .
C C8 0.3250(7) 0.2778(5) 0.1818(3) 0.0626(16) Uani d . 1 1 . .
H H8A 0.3555 0.3201 0.2052 0.094 Uiso calc R 1 1 . .
H H8B 0.3648 0.2015 0.2117 0.094 Uiso calc R 1 1 . .
H H8C 0.222 0.2926 0.1885 0.094 Uiso calc R 1 1 . .
N N1 0.3760(5) 0.3075(4) 0.0885(3) 0.0548(12) Uani d . 1 1 . .
H H1 0.4738 0.2894 0.0854 0.066 Uiso calc R 1 1 . .
C C9A 1.062(5) 0.5602(16) 0.316(2) 0.066(4) Uani d PD 0.577(12) 1 A 1
C C10A 1.085(4) 0.6280(15) 0.3488(14) 0.083(4) Uani d PD 0.577(12) 1 A 1
H H10A 1.0581 0.7031 0.3198 0.099 Uiso calc PR 0.577(12) 1 A 1
C C11A 1.148(3) 0.5882(13) 0.4232(15) 0.110(6) Uani d PD 0.577(12) 1 A 1
H H11A 1.149 0.6346 0.4505 0.132 Uiso calc PR 0.577(12) 1 A 1
C C12A 1.209(2) 0.4806(15) 0.4572(13) 0.096(6) Uani d PD 0.577(12) 1 A 1
H H12A 1.258 0.4556 0.5058 0.116 Uiso calc PR 0.577(12) 1 A 1
C C13A 1.203(3) 0.4034(17) 0.4235(14) 0.104(7) Uani d PD 0.577(12) 1 A 1
H H13A 1.2433 0.329 0.449 0.125 Uiso calc PR 0.577(12) 1 A 1
C C14A 1.131(2) 0.4483(15) 0.3484(14) 0.066(3) Uani d PD 0.577(12) 1 A 1
H H14A 1.129 0.4037 0.3197 0.079 Uiso calc PR 0.577(12) 1 A 1
C C15A 0.849(3) 0.684(5) 0.240(2) 0.074(7) Uani d PD 0.577(12) 1 A 1
H H15A 0.8082 0.7135 0.1862 0.111 Uiso calc PR 0.577(12) 1 A 1
H H15B 0.864 0.7426 0.2523 0.111 Uiso calc PR 0.577(12) 1 A 1
H H15C 0.7834 0.649 0.285 0.111 Uiso calc PR 0.577(12) 1 A 1
C C16A 1.086(4) 0.651(2) 0.1585(19) 0.065(4) Uani d PD 0.577(12) 1 A 1
H H16A 1.0332 0.6842 0.1086 0.097 Uiso calc PR 0.577(12) 1 A 1
H H16B 1.1673 0.595 0.1511 0.097 Uiso calc PR 0.577(12) 1 A 1
H H16C 1.1187 0.706 0.1662 0.097 Uiso calc PR 0.577(12) 1 A 1
N N2A 0.990(4) 0.603(3) 0.2367(18) 0.070(3) Uani d PD 0.577(12) 1 A 1
H H2A 0.9706 0.5452 0.2309 0.084 Uiso calc PR 0.577(12) 1 A 1
C C9B 1.083(7) 0.545(2) 0.319(3) 0.066(4) Uani d PD 0.423(12) 1 A 2
C C10B 1.101(5) 0.588(2) 0.374(2) 0.083(4) Uani d PD 0.423(12) 1 A 2
H H10B 1.0614 0.6615 0.3642 0.099 Uiso calc PR 0.423(12) 1 A 2
C C11B 1.176(5) 0.524(2) 0.444(2) 0.110(6) Uani d PD 0.423(12) 1 A 2
H H11B 1.2036 0.5545 0.4759 0.132 Uiso calc PR 0.423(12) 1 A 2
C C12B 1.208(4) 0.415(2) 0.464(2) 0.096(6) Uani d PD 0.423(12) 1 A 2
H H12B 1.2545 0.3691 0.5132 0.116 Uiso calc PR 0.423(12) 1 A 2
C C13B 1.172(4) 0.369(2) 0.412(2) 0.104(7) Uani d PD 0.423(12) 1 A 2
H H13B 1.1997 0.2933 0.4274 0.125 Uiso calc PR 0.423(12) 1 A 2
C C14B 1.097(3) 0.433(2) 0.339(2) 0.066(3) Uani d PD 0.423(12) 1 A 2
H H14B 1.0619 0.4052 0.3076 0.079 Uiso calc PR 0.423(12) 1 A 2
C C15B 0.863(5) 0.681(7) 0.258(4) 0.074(7) Uani d PD 0.423(12) 1 A 2
H H15D 0.8078 0.709 0.2098 0.111 Uiso calc PR 0.423(12) 1 A 2
H H15E 0.8787 0.7402 0.2686 0.111 Uiso calc PR 0.423(12) 1 A 2
H H15F 0.8113 0.639 0.3082 0.111 Uiso calc PR 0.423(12) 1 A 2
C C16B 1.096(5) 0.675(3) 0.169(3) 0.065(4) Uani d PD 0.423(12) 1 A 2
H H16D 1.0522 0.7028 0.1164 0.097 Uiso calc PR 0.423(12) 1 A 2
H H16E 1.1905 0.6293 0.1633 0.097 Uiso calc PR 0.423(12) 1 A 2
H H16F 1.1037 0.7345 0.1825 0.097 Uiso calc PR 0.423(12) 1 A 2
N N2B 1.006(5) 0.608(4) 0.241(2) 0.070(3) Uani d PD 0.423(12) 1 A 2
H H2B 0.9876 0.5599 0.2226 0.084 Uiso calc PR 0.423(12) 1 A 2
C C17A 0.653(3) 0.177(2) 0.5912(13) 0.049(4) Uani d PD 0.577(12) 1 A 1
C C18A 0.6882(18) 0.137(3) 0.6726(16) 0.060(4) Uani d PD 0.577(12) 1 A 1
H H18A 0.7405 0.0648 0.6959 0.072 Uiso calc PR 0.577(12) 1 A 1
C C19A 0.648(4) 0.200(3) 0.721(2) 0.086(6) Uani d PD 0.577(12) 1 A 1
H H19A 0.6819 0.1759 0.7747 0.103 Uiso calc PR 0.577(12) 1 A 1
C C20A 0.559(3) 0.299(2) 0.6888(13) 0.091(7) Uani d PD 0.577(12) 1 A 1
H H20A 0.5361 0.3454 0.7198 0.109 Uiso calc PR 0.577(12) 1 A 1
C C21A 0.501(4) 0.335(4) 0.614(2) 0.109(7) Uani d PD 0.577(12) 1 A 1
H H21A 0.434 0.4021 0.594 0.13 Uiso calc PR 0.577(12) 1 A 1
C C22A 0.545(3) 0.268(3) 0.569(3) 0.076(6) Uani d PD 0.577(12) 1 A 1
H H22A 0.4995 0.285 0.5203 0.091 Uiso calc PR 0.577(12) 1 A 1
C C23A 0.848(3) 0.0786(13) 0.5141(16) 0.043(3) Uani d PD 0.577(12) 1 A 1
H H23A 0.8667 0.0384 0.4766 0.065 Uiso calc PR 0.577(12) 1 A 1
H H23B 0.8948 0.0337 0.5657 0.065 Uiso calc PR 0.577(12) 1 A 1
H H23C 0.8841 0.1429 0.4858 0.065 Uiso calc PR 0.577(12) 1 A 1
C C24A 0.624(4) 0.016(3) 0.572(3) 0.065(8) Uani d PD 0.577(12) 1 A 1
H H24A 0.6498 -0.0241 0.5339 0.098 Uiso calc PR 0.577(12) 1 A 1
H H24B 0.521 0.0419 0.5778 0.098 Uiso calc PR 0.577(12) 1 A 1
H H24C 0.657 -0.031 0.6273 0.098 Uiso calc PR 0.577(12) 1 A 1
N N3A 0.691(2) 0.111(2) 0.5359(16) 0.066(3) Uani d PD 0.577(12) 1 A 1
H H3A 0.6518 0.155 0.4855 0.079 Uiso calc PR 0.577(12) 1 A 1
C C17B 0.646(4) 0.166(3) 0.615(2) 0.049(4) Uani d PD 0.423(12) 1 A 2
C C18B 0.728(3) 0.124(4) 0.685(3) 0.060(4) Uani d PD 0.423(12) 1 A 2
H H18B 0.8106 0.0671 0.6913 0.072 Uiso calc PR 0.423(12) 1 A 2
C C19B 0.672(6) 0.175(4) 0.745(3) 0.086(6) Uani d PD 0.423(12) 1 A 2
H H19B 0.702 0.1397 0.7996 0.103 Uiso calc PR 0.423(12) 1 A 2
C C20B 0.573(4) 0.277(3) 0.7265(18) 0.091(7) Uani d PD 0.423(12) 1 A 2
H H20B 0.5379 0.3118 0.7658 0.109 Uiso calc PR 0.423(12) 1 A 2
C C21B 0.533(6) 0.320(5) 0.643(3) 0.109(7) Uani d PD 0.423(12) 1 A 2
H H21B 0.4697 0.3887 0.6272 0.13 Uiso calc PR 0.423(12) 1 A 2
C C22B 0.573(5) 0.275(4) 0.578(5) 0.076(6) Uani d PD 0.423(12) 1 A 2
H H22B 0.5539 0.3119 0.5207 0.091 Uiso calc PR 0.423(12) 1 A 2
C C23B 0.839(4) 0.1109(19) 0.513(2) 0.043(3) Uani d PD 0.423(12) 1 A 2
H H23D 0.8613 0.076 0.4714 0.065 Uiso calc PR 0.423(12) 1 A 2
H H23E 0.9037 0.0713 0.5571 0.065 Uiso calc PR 0.423(12) 1 A 2
H H23F 0.8498 0.1845 0.4849 0.065 Uiso calc PR 0.423(12) 1 A 2
C C24B 0.656(6) 0.004(4) 0.583(5) 0.065(8) Uani d PD 0.423(12) 1 A 2
H H24D 0.6836 -0.0266 0.5391 0.098 Uiso calc PR 0.423(12) 1 A 2
H H24E 0.5548 0.0119 0.5996 0.098 Uiso calc PR 0.423(12) 1 A 2
H H24F 0.7082 -0.0441 0.6324 0.098 Uiso calc PR 0.423(12) 1 A 2
N N3B 0.689(3) 0.113(3) 0.551(2) 0.066(3) Uani d PD 0.423(12) 1 A 2
H H3B 0.633 0.1554 0.507 0.079 Uiso calc PR 0.423(12) 1 A 2

loop_
_atom_site_aniso_label
_atom_site_aniso_U_11
_atom_site_aniso_U_22
_atom_site_aniso_U_33
_atom_site_aniso_U_12
_atom_site_aniso_U_13
_atom_site_aniso_U_23
Sb1 0.03892(19) 0.03206(16) 0.03812(18) -0.00952(13) -0.00727(14) -0.01410(13)
Sb2 0.0512(2) 0.03633(17) 0.0463(2) -0.01413(15) -0.00341(17) -0.01783(15)
Br1 0.0832(4) 0.0580(3) 0.0507(3) -0.0201(3) -0.0150(3) -0.0270(3)
Br2 0.0515(3) 0.0522(3) 0.0690(4) 0.0040(3) -0.0174(3) -0.0317(3)
Br3 0.0608(4) 0.0566(3) 0.0487(3) -0.0291(3) -0.0056(3) -0.0113(3)
Br4 0.0485(3) 0.0585(3) 0.0487(3) -0.0159(3) -0.0030(3) -0.0185(3)
Br5 0.0458(3) 0.0593(3) 0.0533(3) -0.0121(3) -0.0059(3) -0.0119(3)
Br6 0.0524(3) 0.0601(3) 0.0475(3) -0.0226(3) -0.0070(3) -0.0155(3)
Br7 0.1167(6) 0.0462(3) 0.0601(4) -0.0187(3) -0.0198(4) -0.0073(3)
Br8 0.0693(4) 0.0899(5) 0.0713(4) -0.0423(4) 0.0041(3) -0.0444(4)
Br9 0.0767(5) 0.0615(4) 0.0974(5) -0.0210(3) 0.0267(4) -0.0433(4)
C1 0.064(4) 0.050(3) 0.035(3) -0.017(3) -0.011(3) -0.012(2)
C2 0.064(4) 0.073(4) 0.051(4) -0.028(3) 0.000(3) -0.021(3)
C3 0.079(5) 0.087(5) 0.060(4) -0.047(4) -0.004(4) -0.019(4)
C4 0.109(6) 0.076(5) 0.069(5) -0.036(5) -0.015(5) -0.032(4)
C5 0.107(7) 0.091(5) 0.062(5) -0.003(5) -0.003(4) -0.042(4)
C6 0.062(4) 0.102(5) 0.062(4) -0.022(4) -0.005(3) -0.035(4)
C7 0.089(5) 0.053(3) 0.047(3) -0.026(3) -0.016(3) -0.011(3)
C8 0.071(4) 0.087(4) 0.036(3) -0.028(3) -0.005(3) -0.022(3)
N1 0.050(3) 0.071(3) 0.047(3) -0.021(2) -0.006(2) -0.020(2)
C9A 0.034(11) 0.091(7) 0.062(5) -0.006(7) -0.009(4) -0.022(6)
C10A 0.109(10) 0.068(13) 0.067(14) -0.033(14) -0.018(10) -0.008(9)
C11A 0.097(13) 0.130(18) 0.143(16) -0.032(17) -0.027(9) -0.080(19)
C12A 0.092(9) 0.115(16) 0.088(9) -0.027(15) -0.031(7) -0.032(15)
C13A 0.055(14) 0.089(14) 0.113(11) -0.013(10) 0.005(8) 0.010(11)
C14A 0.055(11) 0.089(8) 0.081(7) -0.034(6) -0.005(6) -0.048(6)
C15A 0.055(7) 0.056(5) 0.099(15) 0.001(6) -0.021(8) -0.020(12)
C16A 0.068(6) 0.064(12) 0.069(9) -0.030(7) -0.007(6) -0.020(7)
N2A 0.065(7) 0.069(4) 0.085(5) -0.013(4) -0.018(4) -0.033(4)
C9B 0.034(11) 0.091(7) 0.062(5) -0.006(7) -0.009(4) -0.022(6)
C10B 0.109(10) 0.068(13) 0.067(14) -0.033(14) -0.018(10) -0.008(9)
C11B 0.097(13) 0.130(18) 0.143(16) -0.032(17) -0.027(9) -0.080(19)
C12B 0.092(9) 0.115(16) 0.088(9) -0.027(15) -0.031(7) -0.032(15)
C13B 0.055(14) 0.089(14) 0.113(11) -0.013(10) 0.005(8) 0.010(11)
C14B 0.055(11) 0.089(8) 0.081(7) -0.034(6) -0.005(6) -0.048(6)
C15B 0.055(7) 0.056(5) 0.099(15) 0.001(6) -0.021(8) -0.020(12)
C16B 0.068(6) 0.064(12) 0.069(9) -0.030(7) -0.007(6) -0.020(7)
N2B 0.065(7) 0.069(4) 0.085(5) -0.013(4) -0.018(4) -0.033(4)
C17A 0.054(4) 0.067(7) 0.038(12) -0.030(4) 0.032(7) -0.037(10)
C18A 0.012(10) 0.078(9) 0.102(10) 0.001(9) -0.006(8) -0.054(8)
C19A 0.062(14) 0.145(18) 0.073(19) -0.029(10) -0.015(10) -0.057(16)
C20A 0.077(10) 0.157(16) 0.11(2) -0.042(9) 0.030(14) -0.125(19)
C21A 0.055(17) 0.104(13) 0.21(3) -0.008(11) -0.002(13) -0.116(19)
C22A 0.047(12) 0.082(7) 0.116(12) -0.025(8) -0.004(9) -0.046(6)
C23A 0.038(4) 0.029(10) 0.051(4) 0.012(7) -0.001(3) -0.019(8)
C24A 0.088(15) 0.072(9) 0.057(13) -0.038(11) 0.007(13) -0.038(9)
N3A 0.063(4) 0.080(4) 0.060(8) -0.015(3) 0.012(4) -0.040(5)
C17B 0.054(4) 0.067(7) 0.038(12) -0.030(4) 0.032(7) -0.037(10)
C18B 0.012(10) 0.078(9) 0.102(10) 0.001(9) -0.006(8) -0.054(8)
C19B 0.062(14) 0.145(18) 0.073(19) -0.029(10) -0.015(10) -0.057(16)
C20B 0.077(10) 0.157(16) 0.11(2) -0.042(9) 0.030(14) -0.125(19)
C21B 0.055(17) 0.104(13) 0.21(3) -0.008(11) -0.002(13) -0.116(19)
C22B 0.047(12) 0.082(7) 0.116(12) -0.025(8) -0.004(9) -0.046(6)
C23B 0.038(4) 0.029(10) 0.051(4) 0.012(7) -0.001(3) -0.019(8)
C24B 0.088(15) 0.072(9) 0.057(13) -0.038(11) 0.007(13) -0.038(9)
N3B 0.063(4) 0.080(4) 0.060(8) -0.015(3) 0.012(4) -0.040(5)

loop_
_atom_type_symbol
_atom_type_description
_atom_type_scat_dispersion_real
_atom_type_scat_dispersion_imag
_atom_type_scat_source
C C 0.0033 0.0016 'International Tables Vol C Tables 4.2.6.8 and 6.1.1.4'
H H 0 0 'International Tables Vol C Tables 4.2.6.8 and 6.1.1.4'
N N 0.0061 0.0033 'International Tables Vol C Tables 4.2.6.8 and 6.1.1.4'
Br Br -0.2901 2.4595 'International Tables Vol C Tables 4.2.6.8 and 6.1.1.4'
Sb Sb -0.5866 1.5461 'International Tables Vol C Tables 4.2.6.8 and 6.1.1.4'

loop_
_geom_angle_atom_site_label_1
_geom_angle_atom_site_label_2
_geom_angle_atom_site_label_3
_geom_angle
Br1 Sb1 Br2 92.27(2)
Br1 Sb1 Br3 91.63(2)
Br1 Sb1 Br4 176.87(2)
Br1 Sb1 Br5 91.05(2)
Br1 Sb1 Br6 90.23(2)
Br2 Sb1 Br3 93.37(2)
Br2 Sb1 Br4 90.50(2)
Br2 Sb1 Br5 175.26(2)
Br2 Sb1 Br6 90.04(2)
Br3 Sb1 Br4 89.67(2)
Br3 Sb1 Br5 89.915(19)
Br3 Sb1 Br6 176.05(2)
Br4 Sb1 Br5 86.10(2)
Br4 Sb1 Br6 88.29(2)
Br5 Sb1 Br6 86.570(18)
Br4 Sb2 Br5 83.71(2)
Br4 Sb2 Br6 83.28(2)
Br4 Sb2 Br7 172.52(2)
Br4 Sb2 Br8 90.89(2)
Br4 Sb2 Br9 92.67(2)
Br5 Sb2 Br6 79.75(2)
Br5 Sb2 Br7 91.92(2)
Br5 Sb2 Br8 170.96(2)
Br5 Sb2 Br9 94.81(2)
Br6 Sb2 Br7 89.98(2)
Br6 Sb2 Br8 92.44(2)
Br6 Sb2 Br9 173.51(2)
Br8 Sb2 Br9 92.68(3)
Br8 Sb2 Br7 92.64(3)
Br9 Sb2 Br7 93.76(3)
C6 C1 C2 122.4(6)
C6 C1 N1 117.5(5)
C2 C1 N1 120.1(5)
C1 C2 C3 117.8(6)
C1 C2 H2 121.1
C3 C2 H2 121.1
C4 C3 C2 121.0(7)
C4 C3 H3 119.5
C2 C3 H3 119.5
C3 C4 C5 121.7(7)
C3 C4 H4 119.1
C5 C4 H4 119.1
C4 C5 C6 118.4(7)
C4 C5 H5 120.8
C6 C5 H5 120.8
C1 C6 C5 118.7(6)
C1 C6 H6 120.7
C5 C6 H6 120.7
N1 C7 H7A 109.5
N1 C7 H7B 109.5
H7A C7 H7B 109.5
N1 C7 H7C 109.5
H7A C7 H7C 109.5
H7B C7 H7C 109.5
N1 C8 H8A 109.5
N1 C8 H8B 109.5
H8A C8 H8B 109.5
N1 C8 H8C 109.5
H8A C8 H8C 109.5
H8B C8 H8C 109.5
C1 N1 C7 111.9(4)
C1 N1 C8 113.8(4)
C7 N1 C8 111.3(5)
C1 N1 H1 106.5
C7 N1 H1 106.5
C8 N1 H1 106.5
C10A C9A C14A 119(2)
C10A C9A N2A 121.4(17)
C14A C9A N2A 118(2)
C9A C10A C11A 120.9(17)
C9A C10A H10A 119.5
C11A C10A H10A 119.5
C12A C11A C10A 119.2(18)
C12A C11A H11A 120.4
C10A C11A H11A 120.4
C11A C12A C13A 124.0(19)
C11A C12A H12A 118
C13A C12A H12A 118
C14A C13A C12A 114.5(17)
C14A C13A H13A 122.8
C12A C13A H13A 122.8
C9A C14A C13A 120.6(17)
C9A C14A H14A 119.7
C13A C14A H14A 119.7
N2A C15A H15A 109.5
N2A C15A H15B 109.5
H15A C15A H15B 109.5
N2A C15A H15C 109.5
H15A C15A H15C 109.5
H15B C15A H15C 109.5
N2A C16A H16A 109.5
N2A C16A H16B 109.5
H16A C16A H16B 109.5
N2A C16A H16C 109.5
H16A C16A H16C 109.5
H16B C16A H16C 109.5
C9A N2A C15A 112.1(7)
C9A N2A C16A 111.6(6)
C15A N2A C16A 110.5(7)
C9A N2A H2A 107.5
C15A N2A H2A 107.5
C16A N2A H2A 107.5
C10B C9B C14B 124(3)
C10B C9B N2B 124(2)
C14B C9B N2B 109(3)
C9B C10B C11B 121(3)
C9B C10B H10B 119.6
C11B C10B H10B 119.6
C12B C11B C10B 117(3)
C12B C11B H11B 121.3
C10B C11B H11B 121.3
C11B C12B C13B 121(3)
C11B C12B H12B 119.3
C13B C12B H12B 119.3
C14B C13B C12B 122(3)
C14B C13B H13B 118.9
C12B C13B H13B 118.9
C9B C14B C13B 111(2)
C9B C14B H14B 124.4
C13B C14B H14B 124.4
N2B C15B H15D 109.5
N2B C15B H15E 109.5
H15D C15B H15E 109.5
N2B C15B H15F 109.5
H15D C15B H15F 109.5
H15E C15B H15F 109.5
N2B C16B H16D 109.5
N2B C16B H16E 109.5
H16D C16B H16E 109.5
N2B C16B H16F 109.5
H16D C16B H16F 109.5
H16E C16B H16F 109.5
C9B N2B C15B 111.9(7)
C9B N2B C16B 111.5(7)
C15B N2B C16B 110.5(8)
C9B N2B H2B 107.5
C15B N2B H2B 107.5
C16B N2B H2B 107.5
C18A C17A C22A 117(3)
C18A C17A N3A 123(2)
C22A C17A N3A 117(2)
C17A C18A C19A 121(2)
C17A C18A H18A 119.6
C19A C18A H18A 119.6
C20A C19A C18A 117.8(19)
C20A C19A H19A 121.1
C18A C19A H19A 121.1
C19A C20A C21A 123(2)
C19A C20A H20A 118.4
C21A C20A H20A 118.4
C20A C21A C22A 116(3)
C20A C21A H21A 122.2
C22A C21A H21A 122.2
C17A C22A C21A 123(3)
C17A C22A H22A 118.5
C21A C22A H22A 118.5
N3A C23A H23A 109.5
N3A C23A H23B 109.5
H23A C23A H23B 109.5
N3A C23A H23C 109.5
H23A C23A H23C 109.5
H23B C23A H23C 109.5
N3A C24A H24A 109.5
N3A C24A H24B 109.5
H24A C24A H24B 109.5
N3A C24A H24C 109.5
H24A C24A H24C 109.5
H24B C24A H24C 109.5
C17A N3A C23A 112.7(6)
C17A N3A C24A 112.1(6)
C23A N3A C24A 112.7(7)
C17A N3A H3A 106.2
C23A N3A H3A 106.2
C24A N3A H3A 106.2
C18B C17B C22B 125(4)
C18B C17B N3B 117(3)
C22B C17B N3B 111(3)
C17B C18B C19B 113(3)
C17B C18B H18B 123.7
C19B C18B H18B 123.7
C20B C19B C18B 124(3)
C20B C19B H19B 117.9
C18B C19B H19B 118
C19B C20B C21B 112(3)
C19B C20B H20B 123.9
C21B C20B H20B 123.9
C20B C21B C22B 130(5)
C20B C21B H21B 115
C22B C21B H21B 115
C17B C22B C21B 108(5)
C17B C22B H22B 126
C21B C22B H22B 126
N3B C23B H23D 109.5
N3B C23B H23E 109.5
H23D C23B H23E 109.5
N3B C23B H23F 109.5
H23D C23B H23F 109.5
H23E C23B H23F 109.5
N3B C24B H24D 109.5
N3B C24B H24E 109.5
H24D C24B H24E 109.5
N3B C24B H24F 109.5
H24D C24B H24F 109.5
H24E C24B H24F 109.5
C17B N3B C23B 113.1(7)
C17B N3B C24B 112.6(7)
C23B N3B C24B 113.4(8)
C17B N3B H3B 105.6
C23B N3B H3B 105.6
C24B N3B H3B 105.6

loop_
_geom_bond_atom_site_label_1
_geom_bond_atom_site_label_2
_geom_bond_distance
_geom_bond_publ_flag
Sb1 Br1 2.6036(6) yes
Sb1 Br2 2.6292(6) yes
Sb1 Br3 2.6925(6) yes
Sb1 Br4 3.1222(6) yes
Sb1 Br5 3.0287(6) yes
Sb1 Br6 2.9558(7) yes
Sb2 Br4 3.1333(7) yes
Sb2 Br5 3.1602(7) yes
Sb2 Br6 3.2393(7) yes
Sb2 Br7 2.6068(7) yes
Sb2 Br8 2.5696(7) yes
Sb2 Br9 2.5713(8) yes
C1 C6 1.349(8) ?
C1 C2 1.361(8) ?
C1 N1 1.482(7) ?
C2 C3 1.379(9) ?
C2 H2 0.93 ?
C3 C4 1.336(10) ?
C3 H3 0.93 ?
C4 C5 1.353(10) ?
C4 H4 0.93 ?
C5 C6 1.412(10) ?
C5 H5 0.93 ?
C6 H6 0.93 ?
C7 N1 1.490(7) ?
C7 H7A 0.96 ?
C7 H7B 0.96 ?
C7 H7C 0.96 ?
C8 N1 1.495(7) ?
C8 H8A 0.96 ?
C8 H8B 0.96 ?
C8 H8C 0.96 ?
N1 H1 0.91 ?
C9A C10A 1.351(10) ?
C9A C14A 1.408(10) ?
C9A N2A 1.474(10) ?
C10A C11A 1.354(10) ?
C10A H10A 0.93 ?
C11A C12A 1.344(10) ?
C11A H11A 0.93 ?
C12A C13A 1.413(10) ?
C12A H12A 0.93 ?
C13A C14A 1.408(10) ?
C13A H13A 0.93 ?
C14A H14A 0.93 ?
C15A N2A 1.507(8) ?
C15A H15A 0.96 ?
C15A H15B 0.96 ?
C15A H15C 0.96 ?
C16A N2A 1.512(8) ?
C16A H16A 0.96 ?
C16A H16B 0.96 ?
C16A H16C 0.96 ?
N2A H2A 0.91 ?
C9B C10B 1.350(10) ?
C9B C14B 1.408(10) ?
C9B N2B 1.474(10) ?
C10B C11B 1.355(11) ?
C10B H10B 0.93 ?
C11B C12B 1.351(11) ?
C11B H11B 0.93 ?
C12B C13B 1.412(11) ?
C12B H12B 0.93 ?
C13B C14B 1.408(10) ?
C13B H13B 0.93 ?
C14B H14B 0.93 ?
C15B N2B 1.508(9) ?
C15B H15D 0.96 ?
C15B H15E 0.96 ?
C15B H15F 0.96 ?
C16B N2B 1.512(9) ?
C16B H16D 0.96 ?
C16B H16E 0.96 ?
C16B H16F 0.96 ?
N2B H2B 0.91 ?
C17A C18A 1.346(14) ?
C17A C22A 1.347(14) ?
C17A N3A 1.480(9) ?
C18A C19A 1.354(14) ?
C18A H18A 0.93 ?
C19A C20A 1.346(14) ?
C19A H19A 0.93 ?
C20A C21A 1.350(14) ?
C20A H20A 0.93 ?
C21A C22A 1.352(14) ?
C21A H21A 0.93 ?
C22A H22A 0.93 ?
C23A N3A 1.482(8) ?
C23A H23A 0.96 ?
C23A H23B 0.96 ?
C23A H23C 0.96 ?
C24A N3A 1.495(8) ?
C24A H24A 0.96 ?
C24A H24B 0.96 ?
C24A H24C 0.96 ?
N3A H3A 0.91 ?
C17B C18B 1.39(2) ?
C17B C22B 1.40(2) ?
C17B N3B 1.477(10) ?
C18B C19B 1.40(2) ?
C18B H18B 0.93 ?
C19B C20B 1.40(2) ?
C19B H19B 0.93 ?
C20B C21B 1.40(2) ?
C20B H20B 0.93 ?
C21B C22B 1.40(2) ?
C21B H21B 0.93 ?
C22B H22B 0.93 ?
C23B N3B 1.480(8) ?
C23B H23D 0.96 ?
C23B H23E 0.96 ?
C23B H23F 0.96 ?
C24B N3B 1.489(8) ?
C24B H24D 0.96 ?
C24B H24E 0.96 ?
C24B H24F 0.96 ?
N3B H3B 0.91 ?

loop_
_geom_hbond_atom_site_label_D
_geom_hbond_atom_site_label_H
_geom_hbond_atom_site_label_A
_geom_hbond_distance_DH
_geom_hbond_distance_HA
_geom_hbond_distance_DA
_geom_hbond_angle_DHA
N1 H1 Br4 0.91 2.47 3.362(5) 167.6
N2A H2A Br3 0.91 2.43 3.23(3) 145.7
N2B H2B Br3 0.91 2.55 3.43(4) 162.4
N3A H3A Br6 0.91 2.4 3.25(2) 154.6
N3B H3B Br6 0.91 2.68 3.48(3) 147.5
